data_1506536
loop_
_publ_author_name
'Goroff, Nancy S.'
'Curtis, Sean M.'
'Webb, Jeffrey A.'
'Fowler, Frank W.'
'Lauher, Joseph W.'

_publ_section_title
;
 Designed cocrystals based on the pyridine-iodoalkyne halogen bond.
;
_journal_issue 10
_journal_name_full 'Organic letters'
_journal_page_first 1891
_journal_page_last 1893
_journal_paper_doi 10.1021/ol050184s
_journal_volume 7
_journal_year 2005
_chemical_formula_sum 'C20 H14 I2 N4 O2'
_chemical_formula_weight 596.15
_chemical_name_systematic
; 
 2-3 Co-crystal 
;
_space_group_IT_number 2
_symmetry_cell_setting triclinic
_symmetry_space_group_name_Hall '-P 1'
_symmetry_space_group_name_H-M 'P -1'
_atom_sites_solution_hydrogens geom
_atom_sites_solution_primary direct
_atom_sites_solution_secondary difmap
_audit_creation_method SHELXL-97
_cell_angle_alpha 77.709(4)
_cell_angle_beta 78.835(4)
_cell_angle_gamma 83.769(4)
_cell_formula_units_Z 1
_cell_length_a 5.2844(11)
_cell_length_b 8.4501(18)
_cell_length_c 12.202(3)
_cell_measurement_temperature 293(2)
_cell_volume 521.0(2)
_computing_cell_refinement 'Bruker SMART'
_computing_data_collection 'Bruker SMART'
_computing_data_reduction 'Bruker SHELXTL'
_computing_molecular_graphics 'Bruker SHELXTL'
_computing_publication_material 'Bruker SHELXTL'
_computing_structure_refinement 'SHELXL-97 (Sheldrick, 1997)'
_computing_structure_solution 'SHELXS-97 (Sheldrick, 1990)'
_diffrn_ambient_temperature 293(2)
_diffrn_measured_fraction_theta_full 0.980
_diffrn_measured_fraction_theta_max 0.980
_diffrn_measurement_device_type 'CCD area detector'
_diffrn_measurement_method 'phi and omega scans'
_diffrn_radiation_monochromator graphite
_diffrn_radiation_source 'fine-focus sealed tube'
_diffrn_radiation_type MoK\a
_diffrn_radiation_wavelength 0.71073
_diffrn_reflns_av_R_equivalents 0.0649
_diffrn_reflns_av_sigmaI/netI 0.0808
_diffrn_reflns_limit_h_max 6
_diffrn_reflns_limit_h_min -4
_diffrn_reflns_limit_k_max 10
_diffrn_reflns_limit_k_min -10
_diffrn_reflns_limit_l_max 15
_diffrn_reflns_limit_l_min -15
_diffrn_reflns_number 3093
_diffrn_reflns_theta_full 26.42
_diffrn_reflns_theta_max 26.42
_diffrn_reflns_theta_min 1.73
_exptl_absorpt_coefficient_mu 3.041
_exptl_absorpt_correction_T_max .545
_exptl_absorpt_correction_T_min .224
_exptl_absorpt_correction_type empirical
_exptl_absorpt_process_details SADABS
_exptl_crystal_density_diffrn 1.900
_exptl_crystal_density_method 'not measured'
_exptl_crystal_F_000 284
_exptl_crystal_size_max .55
_exptl_crystal_size_mid .3
_exptl_crystal_size_min .2
_refine_diff_density_max 1.252
_refine_diff_density_min -1.018
_refine_diff_density_rms 0.174
_refine_ls_extinction_method none
_refine_ls_goodness_of_fit_ref 0.923
_refine_ls_hydrogen_treatment mixed
_refine_ls_matrix_type full
_refine_ls_number_parameters 127
_refine_ls_number_reflns 2108
_refine_ls_number_restraints 0
_refine_ls_restrained_S_all 0.923
_refine_ls_R_factor_all 0.0836
_refine_ls_R_factor_gt 0.0573
_refine_ls_shift/su_max 0.000
_refine_ls_shift/su_mean 0.000
_refine_ls_structure_factor_coef Fsqd
_refine_ls_weighting_details 'calc w=1/[\s^2^(Fo^2^)+(0.0879P)^2^+0.0000P] where P=(Fo^2^+2Fc^2^)/3'
_refine_ls_weighting_scheme calc
_refine_ls_wR_factor_gt 0.1350
_refine_ls_wR_factor_ref 0.1472
_reflns_number_gt 1382
_reflns_number_total 2108
_reflns_threshold_expression >2sigma(I)
_cod_data_source_file ol050184ssi20050128_053614.cif
_cod_data_source_block 3mepyox_ICCCCCCI
_cod_depositor_comments
;
The following automatic conversions were performed:

'_symmetry_cell_setting' value 'Triclinic' changed to 'triclinic'
according to /home/saulius/struct/CIF-dictionaries/cif_core.dic
dictionary named 'cif_core.dic' version 2.4.1 from 2010-06-29.

Automatic conversion script
Id: cif_fix_values 1715 2011-07-08 13:25:40Z adriana 
;
_cod_original_cell_volume 521.02(19)
_cod_original_sg_symbol_H-M P-1
_cod_database_code 1506536

loop_
_symmetry_equiv_pos_as_xyz
'x, y, z'
'-x, -y, -z'

loop_
_atom_site_label
_atom_site_type_symbol
_atom_site_fract_x
_atom_site_fract_y
_atom_site_fract_z
_atom_site_U_iso_or_equiv
_atom_site_adp_type
_atom_site_occupancy
_atom_site_symmetry_multiplicity
_atom_site_calc_flag
_atom_site_refinement_flags
I1 I 0.81371(10) 0.63810(6) 0.37560(5) 0.0615(3) Uani 1 1 d .
O1 O 1.2033(10) 0.0528(7) 0.0823(5) 0.0568(14) Uani 1 1 d .
C1 C 0.4967(17) 0.7714(10) 0.4350(7) 0.057(2) Uani 1 1 d .
N2 N 0.7664(11) 0.0619(7) 0.1112(5) 0.0490(15) Uani 1 1 d .
H2 H 0.6366 0.0418 0.0845 0.059 Uiso 1 1 calc R
C10 C 1.0024(15) 0.0327(8) 0.0544(6) 0.0444(17) Uani 1 1 d .
N1 N 0.2626(14) 0.4949(9) 0.2566(7) 0.067(2) Uani 1 1 d .
C3 C 0.0941(15) 0.9570(9) 0.4892(7) 0.0511(19) Uani 1 1 d .
C7 C 0.6017(14) 0.2995(9) 0.2001(6) 0.0462(18) Uani 1 1 d .
C9 C 0.7143(16) 0.1258(10) 0.2158(7) 0.055(2) Uani 1 1 d .
H9A H 0.8742 0.1191 0.2449 0.066 Uiso 1 1 calc R
H9B H 0.5949 0.0584 0.2723 0.066 Uiso 1 1 calc R
C2 C 0.3112(16) 0.8561(10) 0.4623(7) 0.056(2) Uani 1 1 d .
C8 C 0.3711(16) 0.3455(10) 0.2658(7) 0.057(2) Uani 1 1 d .
H8 H 0.2867 0.2649 0.3205 0.068 Uiso 1 1 calc R
C6 C 0.7221(18) 0.4194(11) 0.1194(7) 0.068(2) Uani 1 1 d .
H6 H 0.8790 0.3954 0.0744 0.081 Uiso 1 1 calc R
C4 C 0.383(2) 0.6102(12) 0.1765(9) 0.072(3) Uani 1 1 d .
H4 H 0.3107 0.7165 0.1690 0.086 Uiso 1 1 calc R
C5 C 0.608(2) 0.5779(11) 0.1049(8) 0.074(3) Uani 1 1 d .
H5 H 0.6835 0.6597 0.0481 0.088 Uiso 1 1 calc R

loop_
_atom_site_aniso_label
_atom_site_aniso_U_11
_atom_site_aniso_U_22
_atom_site_aniso_U_33
_atom_site_aniso_U_23
_atom_site_aniso_U_13
_atom_site_aniso_U_12
I1 0.0456(4) 0.0570(4) 0.0867(5) -0.0282(3) -0.0170(3) 0.0120(3)
O1 0.041(3) 0.065(3) 0.067(4) -0.023(3) -0.008(3) 0.001(3)
C1 0.053(5) 0.047(4) 0.067(5) -0.006(4) -0.005(4) 0.000(4)
N2 0.035(3) 0.051(4) 0.061(4) -0.019(3) -0.001(3) 0.002(3)
C10 0.044(4) 0.033(3) 0.054(4) -0.011(3) -0.009(4) 0.008(3)
N1 0.049(4) 0.065(5) 0.087(5) -0.031(4) -0.011(4) 0.022(4)
C3 0.040(4) 0.051(5) 0.063(5) -0.016(4) -0.005(4) -0.003(3)
C7 0.039(4) 0.052(4) 0.047(4) -0.020(4) 0.001(3) 0.005(3)
C9 0.045(4) 0.059(5) 0.055(5) -0.015(4) 0.005(4) 0.010(4)
C2 0.043(4) 0.052(5) 0.072(6) -0.017(4) -0.003(4) 0.001(4)
C8 0.045(4) 0.061(5) 0.061(5) -0.015(4) 0.002(4) -0.005(4)
C6 0.066(6) 0.065(5) 0.064(6) -0.021(5) 0.019(5) -0.009(5)
C4 0.076(7) 0.066(6) 0.080(6) -0.023(5) -0.027(6) 0.008(5)
C5 0.091(7) 0.051(5) 0.068(6) -0.012(4) 0.010(5) -0.002(5)

loop_
_atom_type_symbol
_atom_type_description
_atom_type_scat_dispersion_real
_atom_type_scat_dispersion_imag
_atom_type_scat_source
C C 0.0033 0.0016 'International Tables Vol C Tables 4.2.6.8 and 6.1.1.4'
H H 0.0000 0.0000 'International Tables Vol C Tables 4.2.6.8 and 6.1.1.4'
N N 0.0061 0.0033 'International Tables Vol C Tables 4.2.6.8 and 6.1.1.4'
O O 0.0106 0.0060 'International Tables Vol C Tables 4.2.6.8 and 6.1.1.4'
I I -0.4742 1.8119 'International Tables Vol C Tables 4.2.6.8 and 6.1.1.4'

loop_
_geom_angle_atom_site_label_1
_geom_angle_atom_site_label_2
_geom_angle_atom_site_label_3
_geom_angle
_geom_angle_site_symmetry_1
_geom_angle_site_symmetry_3
C2 C1 I1 175.4(8) . .
C10 N2 C9 124.0(7) . .
O1 C10 N2 125.5(7) . .
O1 C10 C10 122.1(8) . 2_755
N2 C10 C10 112.4(8) . 2_755
C8 N1 C4 117.3(8) . .
C3 C3 C2 178.9(12) 2_576 .
C6 C7 C8 116.7(8) . .
C6 C7 C9 121.3(7) . .
C8 C7 C9 122.0(7) . .
N2 C9 C7 113.4(6) . .
C1 C2 C3 177.5(10) . .
N1 C8 C7 125.0(8) . .
C7 C6 C5 119.7(8) . .
N1 C4 C5 122.7(9) . .
C4 C5 C6 118.5(9) . .

loop_
_geom_bond_atom_site_label_1
_geom_bond_atom_site_label_2
_geom_bond_distance
_geom_bond_site_symmetry_2
I1 C1 2.017(9) .
O1 C10 1.215(9) .
C1 C2 1.186(11) .
N2 C10 1.330(9) .
N2 C9 1.457(10) .
C10 C10 1.548(15) 2_755
N1 C8 1.320(10) .
N1 C4 1.340(12) .
C3 C3 1.187(15) 2_576
C3 C2 1.383(11) .
C7 C6 1.368(11) .
C7 C8 1.389(11) .
C7 C9 1.510(11) .
C6 C5 1.398(13) .
C4 C5 1.372(14) .
